data_2206072
loop_
_publ_author_name
'Hu, Xiao-Fen'
'Feng, Ya-Qing'
'Su, Qi'
'Qiao, Kang-Jian'

_publ_section_title
;7''-Benzyl-9''-benzylidene-4'-[4-(dimethylamino)phenyl]-1'-methyl-5''-phenyl-
 2'',3'',6'',7'',8'',9''-hexahydro-1<i>H</i>-indole-3(2<i>H</i>)-spiro-2'-pyrrolidine-3'-spiro-2''-pyrido[4,3-<i>d</i>]thiazolo[3,2-<i>a</i>]pyrimidine-2,2''-dione
 acetonitrile disolvate
;
_journal_issue 6
_journal_name_full 'Acta Crystallographica Section E'
_journal_page_first o1830
_journal_page_last o1832
_journal_paper_doi 10.1107/S1600536805015485
_journal_volume 61
_journal_year 2005
_chemical_formula_iupac 'C48 H44 N6 O2 S, 2C2 H3 N'
_chemical_formula_moiety 'C48 H44 N6 O2 S, 2C2 H3 N'
_chemical_formula_sum 'C52 H50 N8 O2 S'
_chemical_formula_weight 851.06
_chemical_melting_point 201
_chemical_name_systematic
;7"-Benzyl-9"-benzylidene-4'-[4-(dimethylamino)phenyl]-1'-methyl-5"-phenyl-
2",3",6",7",8",9"-hexahydro-1H-indole-3(2H)-spiro-2'-pyrrolidine-3'-spiro-2''-
pyrido[4,3-d]thiazolo[3,2-a]pyrimidine-2,2''-dione
 acetonitrile disolvate
;
_space_group_IT_number 2
_symmetry_cell_setting triclinic
_symmetry_space_group_name_Hall '-P 1'
_symmetry_space_group_name_H-M 'P -1'
_cell_angle_alpha 87.559(2)
_cell_angle_beta 74.392(2)
_cell_angle_gamma 77.313(2)
_cell_formula_units_Z 2
_cell_length_a 12.4130(14)
_cell_length_b 13.1265(15)
_cell_length_c 15.1590(18)
_cell_measurement_reflns_used 3369
_cell_measurement_temperature 294(2)
_cell_measurement_theta_max 24.03
_cell_measurement_theta_min 2.26
_cell_volume 2320.5(5)
_computing_cell_refinement SMART
_computing_data_collection 'SMART (Bruker, 1997)'
_computing_data_reduction 'SAINT (Bruker, 1997)'
_computing_molecular_graphics 'SHELXTL (Bruker, 1997)'
_computing_publication_material SHELXTL
_computing_structure_refinement 'SHELXL97 (Sheldrick, 1997)'
_computing_structure_solution 'SHELXS97 (Sheldrick, 1997)'
_diffrn_ambient_temperature 294(2)
_diffrn_measured_fraction_theta_full 0.994
_diffrn_measured_fraction_theta_max 0.994
_diffrn_measurement_device_type 'Bruker SMART CCD area-detector'
_diffrn_measurement_method '\f and \w'
_diffrn_radiation_monochromator graphite
_diffrn_radiation_source 'fine-focus sealed tube'
_diffrn_radiation_type MoK\a
_diffrn_radiation_wavelength 0.71073
_diffrn_reflns_av_R_equivalents 0.0209
_diffrn_reflns_av_sigmaI/netI 0.0504
_diffrn_reflns_limit_h_max 13
_diffrn_reflns_limit_h_min -14
_diffrn_reflns_limit_k_max 15
_diffrn_reflns_limit_k_min -13
_diffrn_reflns_limit_l_max 17
_diffrn_reflns_limit_l_min -18
_diffrn_reflns_number 11894
_diffrn_reflns_theta_full 25.01
_diffrn_reflns_theta_max 25.01
_diffrn_reflns_theta_min 1.39
_diffrn_standards_number 0
_exptl_absorpt_coefficient_mu 0.119
_exptl_absorpt_correction_T_max 0.972
_exptl_absorpt_correction_T_min 0.960
_exptl_absorpt_correction_type multi-scan
_exptl_absorpt_process_details '(SADABS; Bruker,1997)'
_exptl_crystal_colour colorless
_exptl_crystal_density_diffrn 1.218
_exptl_crystal_density_method 'not measured'
_exptl_crystal_description block
_exptl_crystal_F_000 900
_exptl_crystal_size_max 0.26
_exptl_crystal_size_mid 0.22
_exptl_crystal_size_min 0.20
_refine_diff_density_max 0.427
_refine_diff_density_min -0.319
_refine_ls_extinction_method none
_refine_ls_goodness_of_fit_ref 1.033
_refine_ls_hydrogen_treatment constr
_refine_ls_matrix_type full
_refine_ls_number_parameters 642
_refine_ls_number_reflns 8127
_refine_ls_number_restraints 66
_refine_ls_restrained_S_all 1.068
_refine_ls_R_factor_all 0.0978
_refine_ls_R_factor_gt 0.0534
_refine_ls_shift/su_max 0.003
_refine_ls_shift/su_mean 0.000
_refine_ls_structure_factor_coef Fsqd
_refine_ls_weighting_details 'w = 1/[\s^2^(Fo^2^)+(0.0629P)^2^+1.1607P] where P = (Fo^2^+2Fc^2^)/3'
_refine_ls_weighting_scheme calc
_refine_ls_wR_factor_ref 0.1573
_reflns_number_gt 5109
_reflns_number_total 8127
_reflns_threshold_expression I>2\s(I)
_cod_data_source_file sj6088.cif
_cod_data_source_block I
_cod_depositor_comments
;
The following automatic conversions were performed:
'_symmetry_cell_setting' value 'Triclinic' changed to 'triclinic'
according to '/home/saulius/struct/CIF-dictionaries/cif_core.dic'
dictionary named 'cif_core.dic' version 2.4.1 from 2010-06-29.

Automatic conversion script
Id: cif_fix_enum 1527 2010-12-29 10:47:43Z saulius 

The following automatic conversions were performed:

'_symmetry_cell_setting' value 'Triclinic' changed to 'triclinic'
according to /home/saulius/struct/CIF-dictionaries/cif_core.dic
dictionary named 'cif_core.dic' version 2.4.1 from 2010-06-29.

Automatic conversion script
Id: cif_fix_values 1715 2011-07-08 13:25:40Z adriana 
;
_cod_database_code 2206072
_cod_database_fobs_code 2206072

loop_
_symmetry_equiv_pos_as_xyz
'x, y, z'
'-x, -y, -z'

loop_
_atom_site_label
_atom_site_fract_x
_atom_site_fract_y
_atom_site_fract_z
_atom_site_U_iso_or_equiv
_atom_site_adp_type
_atom_site_calc_flag
_atom_site_refinement_flags
_atom_site_occupancy
_atom_site_disorder_assembly
_atom_site_disorder_group
_atom_site_type_symbol
S1 0.38776(6) 0.82850(6) 0.23151(5) 0.0438(2) Uani d . 1 A . S
O1 0.13443(17) 0.71519(16) 0.20890(13) 0.0500(5) Uani d . 1 A . O
O2 0.50109(18) 0.86219(16) 0.03387(15) 0.0547(6) Uani d . 1 . . O
N1 -0.0030(2) 0.86532(18) 0.63964(15) 0.0424(6) Uani d . 1 A . N
N2 0.28405(19) 0.85995(18) 0.40903(15) 0.0409(6) Uani d . 1 A . N
N3 0.19263(18) 0.78586(17) 0.31729(14) 0.0362(5) Uani d . 1 A . N
N4 0.3478(2) 0.9972(2) 0.03568(18) 0.0487(7) Uani d . 1 A . N
H4 0.384(3) 1.044(3) 0.020(2) 0.061(10) Uiso d . 1 . . H
N5 0.3155(2) 0.75362(19) 0.00839(15) 0.0465(6) Uani d . 1 A . N
C1 -0.1177(3) 0.9007(2) 0.7011(2) 0.0528(8) Uani d D 1 . . C
H1A -0.1666 0.9430 0.6680 0.063 Uiso d PR 0.48(3) A 1 H
H1B -0.1135 0.9424 0.7500 0.063 Uiso d PR 0.48(3) A 1 H
H1C -0.1666 0.9430 0.6680 0.063 Uiso d PR 0.52(3) A 2 H
H1D -0.1135 0.9424 0.7500 0.063 Uiso d PR 0.52(3) A 2 H
C2 -0.1689(8) 0.8046(6) 0.7413(3) 0.046(3) Uani d PGD 0.48(3) A 1 C
C3 -0.1092(14) 0.7232(6) 0.7828(3) 0.070(3) Uani d PGD 0.48(3) A 1 C
H3A -0.0334 0.7210 0.7816 0.084 Uiso calc PR 0.48(3) A 1 H
C4 -0.163(2) 0.6450(8) 0.8260(3) 0.103(5) Uani d PG 0.48(3) A 1 C
H4A -0.1227 0.5905 0.8538 0.124 Uiso calc PR 0.48(3) A 1 H
C5 -0.2759(19) 0.6482(11) 0.8278(6) 0.099(6) Uani d PG 0.48(3) A 1 C
H5A -0.3117 0.5959 0.8567 0.119 Uiso calc PR 0.48(3) A 1 H
C6 -0.3356(12) 0.7296(12) 0.7863(10) 0.106(7) Uani d PG 0.48(3) A 1 C
H6A -0.4114 0.7318 0.7875 0.127 Uiso calc PR 0.48(3) A 1 H
C7 -0.2821(7) 0.8078(9) 0.7430(9) 0.084(4) Uani d PGD 0.48(3) A 1 C
H7A -0.3221 0.8622 0.7153 0.101 Uiso calc PR 0.48(3) A 1 H
C2' -0.1918(6) 0.8253(6) 0.7282(5) 0.049(3) Uani d PGD 0.52(3) A 2 C
C3' -0.1547(13) 0.7442(6) 0.7823(2) 0.066(3) Uani d PGD 0.52(3) A 2 C
H3'A -0.0834 0.7365 0.7937 0.079 Uiso calc PR 0.52(3) A 2 H
C4' -0.2241(18) 0.6746(9) 0.8192(4) 0.102(6) Uani d PG 0.52(3) A 2 C
H4'A -0.1992 0.6203 0.8554 0.122 Uiso calc PR 0.52(3) A 2 H
C5' -0.3306(15) 0.6861(12) 0.8021(9) 0.100(7) Uani d PG 0.52(3) A 2 C
H5'A -0.3770 0.6396 0.8268 0.120 Uiso calc PR 0.52(3) A 2 H
C6' -0.3677(8) 0.7673(12) 0.7480(13) 0.119(6) Uani d PG 0.52(3) A 2 C
H6'A -0.4390 0.7750 0.7365 0.143 Uiso calc PR 0.52(3) A 2 H
C7' -0.2984(4) 0.8369(9) 0.7110(10) 0.089(4) Uani d PGD 0.52(3) A 2 C
H7'A -0.3232 0.8911 0.6748 0.106 Uiso calc PR 0.52(3) A 2 H
C8 0.0569(2) 0.9513(2) 0.62858(19) 0.0457(7) Uani d . 1 . . C
H8A 0.0630 0.9699 0.6880 0.055 Uiso calc R 1 A . H
H8B 0.0116 1.0116 0.6063 0.055 Uiso calc R 1 . . H
C9 0.1744(2) 0.9263(2) 0.56401(19) 0.0412(7) Uani d . 1 A . C
C10 0.2659(3) 0.9553(2) 0.5769(2) 0.0511(8) Uani d . 1 . . C
H10 0.3339 0.9353 0.5312 0.061 Uiso calc R 1 A . H
C11 0.2718(3) 1.0151(3) 0.6551(2) 0.0560(9) Uani d . 1 A . C
C12 0.3648(4) 0.9837(3) 0.6919(3) 0.0810(12) Uani d . 1 . . C
H12 0.4218 0.9259 0.6668 0.097 Uiso calc R 1 A . H
C13 0.3736(5) 1.0375(4) 0.7657(3) 0.1026(16) Uani d . 1 A . C
H13 0.4355 1.0142 0.7904 0.123 Uiso calc R 1 . . H
C14 0.2935(6) 1.1234(5) 0.8022(3) 0.1029(18) Uani d . 1 . . C
H14 0.3008 1.1598 0.8509 0.123 Uiso calc R 1 A . H
C15 0.2015(4) 1.1563(4) 0.7666(3) 0.0948(16) Uani d . 1 A . C
H15 0.1456 1.2149 0.7916 0.114 Uiso calc R 1 . . H
C16 0.1911(3) 1.1026(3) 0.6934(3) 0.0720(11) Uani d . 1 . . C
H16 0.1284 1.1261 0.6698 0.086 Uiso calc R 1 A . H
C17 0.1830(2) 0.8650(2) 0.48234(18) 0.0387(7) Uani d . 1 . . C
C18 0.0972(2) 0.8204(2) 0.47770(18) 0.0375(6) Uani d . 1 A . C
C19 -0.0113(2) 0.8299(2) 0.55252(18) 0.0436(7) Uani d . 1 . . C
H19A -0.0721 0.8786 0.5341 0.052 Uiso calc R 1 A . H
H19B -0.0322 0.7624 0.5607 0.052 Uiso calc R 1 . . H
C20 0.1052(2) 0.7558(2) 0.39540(17) 0.0377(6) Uani d . 1 . . C
H20 0.0311 0.7730 0.3808 0.045 Uiso calc R 1 A . H
C21 0.1350(3) 0.6392(2) 0.41054(19) 0.0448(7) Uani d . 1 A . C
C22 0.2232(3) 0.5971(3) 0.4473(3) 0.0768(11) Uani d . 1 . . C
H22 0.2635 0.6403 0.4658 0.092 Uiso calc R 1 A . H
C23 0.2532(4) 0.4899(4) 0.4574(4) 0.1048(16) Uani d . 1 A . C
H23 0.3150 0.4618 0.4810 0.126 Uiso calc R 1 . . H
C24 0.1938(6) 0.4257(3) 0.4332(4) 0.1053(18) Uani d . 1 . . C
H24 0.2130 0.3541 0.4416 0.126 Uiso calc R 1 A . H
C25 0.1067(6) 0.4673(4) 0.3969(3) 0.1092(18) Uani d . 1 A . C
H25 0.0662 0.4236 0.3795 0.131 Uiso calc R 1 . . H
C26 0.0761(4) 0.5738(3) 0.3849(3) 0.0766(11) Uani d . 1 . . C
H26 0.0156 0.6010 0.3595 0.092 Uiso calc R 1 A . H
C27 0.2807(2) 0.8256(2) 0.33255(18) 0.0367(6) Uani d . 1 . . C
C28 0.2046(2) 0.7543(2) 0.22955(18) 0.0381(6) Uani d . 1 . . C
C29 0.3177(2) 0.7670(2) 0.16336(18) 0.0383(6) Uani d . 1 A . C
C30 0.3019(2) 0.8337(2) 0.07756(18) 0.0395(7) Uani d . 1 . . C
C31 0.1953(2) 0.9195(2) 0.08594(18) 0.0402(7) Uani d . 1 A . C
C32 0.0799(3) 0.9173(3) 0.10955(19) 0.0486(8) Uani d . 1 . . C
H32 0.0562 0.8551 0.1260 0.058 Uiso calc R 1 A . H
C33 0.0002(3) 1.0099(3) 0.1083(2) 0.0557(8) Uani d . 1 A . C
H33 -0.0776 1.0102 0.1262 0.067 Uiso calc R 1 . . H
C34 0.0359(3) 1.1012(3) 0.0807(2) 0.0597(9) Uani d . 1 . . C
H34 -0.0186 1.1621 0.0796 0.072 Uiso calc R 1 A . H
C35 0.1506(3) 1.1043(3) 0.0546(2) 0.0544(8) Uani d . 1 A . C
H35 0.1745 1.1657 0.0350 0.065 Uiso calc R 1 . . H
C36 0.2280(2) 1.0128(2) 0.05867(19) 0.0436(7) Uani d . 1 . . C
C37 0.3977(3) 0.8980(2) 0.04736(19) 0.0435(7) Uani d . 1 A . C
C38 0.3255(3) 0.7907(3) -0.0852(2) 0.0652(10) Uani d . 1 . . C
H38A 0.2598 0.8447 -0.0864 0.098 Uiso calc R 1 A . H
H38B 0.3297 0.7337 -0.1246 0.098 Uiso calc R 1 . . H
H38C 0.3936 0.8179 -0.1061 0.098 Uiso calc R 1 . . H
C39 0.4091(3) 0.6689(2) 0.0188(2) 0.0525(8) Uani d . 1 . . C
H39A 0.4825 0.6880 -0.0054 0.063 Uiso calc R 1 A . H
H39B 0.4093 0.6058 -0.0123 0.063 Uiso calc R 1 . . H
C40 0.3840(2) 0.6538(2) 0.12194(19) 0.0455(7) Uani d D 1 A . C
H40A 0.3273 0.6119 0.1362 0.055 Uiso d PR 0.52(3) B 1 H
H40B 0.3296 0.6097 0.1375 0.055 Uiso d PR 0.48(3) B 2 H
C41 0.4801(7) 0.5954(12) 0.1621(9) 0.059(6) Uani d PGD 0.52(3) A 1 C
C42 0.5882(8) 0.6182(13) 0.1335(10) 0.054(5) Uani d PGD 0.52(3) A 1 C
H42A 0.6025 0.6682 0.0891 0.065 Uiso calc PR 0.52(3) B 1 H
C43 0.6751(8) 0.5662(16) 0.1713(14) 0.083(7) Uani d PG 0.52(3) A 1 C
H43A 0.7474 0.5815 0.1522 0.099 Uiso calc PR 0.52(3) B 1 H
C44 0.6538(12) 0.4915(14) 0.2377(15) 0.084(7) Uani d PGD 0.52(3) A 1 C
C45 0.5456(14) 0.4686(11) 0.2663(12) 0.091(6) Uani d PG 0.52(3) A 1 C
H45A 0.5314 0.4186 0.3107 0.109 Uiso calc PR 0.52(3) B 1 H
C46 0.4588(10) 0.5206(12) 0.2285(11) 0.081(7) Uani d PGD 0.52(3) A 1 C
H46A 0.3864 0.5053 0.2476 0.097 Uiso calc PR 0.52(3) B 1 H
N6 0.7493(14) 0.4540(16) 0.2774(17) 0.108(6) Uani d PD 0.52(3) A 1 N
C47 0.8560(14) 0.492(2) 0.2421(19) 0.144(4) Uani d PDU 0.52(3) A 1 C
H47A 0.8949 0.4622 0.1821 0.216 Uiso calc PR 0.52(3) B 1 H
H47B 0.9045 0.4708 0.2824 0.216 Uiso calc PR 0.52(3) B 1 H
H47C 0.8381 0.5664 0.2388 0.216 Uiso calc PR 0.52(3) B 1 H
C48 0.765(2) 0.3442(14) 0.3054(19) 0.135(4) Uani d PDU 0.52(3) A 1 C
H48A 0.7009 0.3354 0.3545 0.202 Uiso calc PR 0.52(3) B 1 H
H48B 0.8340 0.3251 0.3255 0.202 Uiso calc PR 0.52(3) B 1 H
H48C 0.7718 0.3004 0.2543 0.202 Uiso calc PR 0.52(3) B 1 H
C41' 0.4856(8) 0.6025(11) 0.1575(10) 0.047(6) Uani d PGD 0.48(3) A 2 C
C42' 0.5909(8) 0.6311(13) 0.1294(11) 0.073(7) Uani d PGD 0.48(3) A 2 C
H42B 0.6007 0.6848 0.0880 0.088 Uiso calc PR 0.48(3) B 2 H
C43' 0.6814(9) 0.5794(15) 0.1633(15) 0.073(6) Uani d PG 0.48(3) A 2 C
H43B 0.7518 0.5985 0.1445 0.087 Uiso calc PR 0.48(3) B 2 H
C44' 0.6666(12) 0.4991(13) 0.2252(16) 0.085(7) Uani d PGD 0.48(3) A 2 C
C45' 0.5614(14) 0.4706(10) 0.2532(12) 0.073(6) Uani d PG 0.48(3) A 2 C
H45B 0.5515 0.4169 0.2946 0.087 Uiso calc PR 0.48(3) B 2 H
C46' 0.4708(10) 0.5223(11) 0.2194(10) 0.053(5) Uani d PGD 0.48(3) A 2 C
H46B 0.4004 0.5031 0.2381 0.064 Uiso calc PR 0.48(3) B 2 H
N6' 0.7550(18) 0.4267(17) 0.2554(17) 0.115(7) Uani d PD 0.48(3) A 2 N
C47' 0.8485(17) 0.472(2) 0.270(2) 0.144(4) Uani d PD 0.48(3) A 2 C
H47D 0.8160 0.5316 0.3112 0.216 Uiso calc PR 0.48(3) B 2 H
H47E 0.8913 0.4943 0.2125 0.216 Uiso calc PR 0.48(3) B 2 H
H47F 0.8985 0.4210 0.2961 0.216 Uiso calc PR 0.48(3) B 2 H
C48' 0.720(2) 0.3476(17) 0.3231(17) 0.135(4) Uani d PD 0.48(3) A 2 C
H48D 0.6980 0.2951 0.2941 0.202 Uiso calc PR 0.48(3) B 2 H
H48E 0.6572 0.3806 0.3722 0.202 Uiso calc PR 0.48(3) B 2 H
H48F 0.7838 0.3157 0.3472 0.202 Uiso calc PR 0.48(3) B 2 H
N7 1.0779(4) 0.3506(4) 0.9666(5) 0.155(2) Uani d D 1 . . N
C49 0.9842(5) 0.3741(3) 0.9734(3) 0.0864(13) Uani d D 1 . . C
C50 0.8635(4) 0.4052(4) 0.9821(4) 0.127(2) Uani d D 1 . . C
H50A 0.8264 0.4441 1.0384 0.190 Uiso calc R 1 . . H
H50B 0.8326 0.3443 0.9823 0.190 Uiso calc R 1 . . H
H50C 0.8508 0.4481 0.9314 0.190 Uiso calc R 1 . . H
N8 0.4299(17) 0.2150(15) 0.4534(12) 0.228(9) Uiso d PD 0.470(13) C 1 N
C51 0.4315(15) 0.2384(12) 0.5238(11) 0.146(6) Uiso d PD 0.470(13) C 1 C
C52 0.4488(14) 0.3056(13) 0.5951(11) 0.152(6) Uiso d PD 0.470(13) C 1 C
H52A 0.4806 0.3626 0.5658 0.228 Uiso calc PR 0.470(13) C 1 H
H52B 0.5003 0.2643 0.6267 0.228 Uiso calc PR 0.470(13) C 1 H
H52C 0.3765 0.3324 0.6381 0.228 Uiso calc PR 0.470(13) C 1 H
N8' 0.5004(11) 0.2690(10) 0.4335(6) 0.174(6) Uiso d PD 0.530(13) C 2 N
C51' 0.4772(10) 0.2783(10) 0.5106(6) 0.115(4) Uiso d PD 0.530(13) C 2 C
C52' 0.4250(8) 0.2585(8) 0.6089(5) 0.085(3) Uiso d PD 0.530(13) C 2 C
H52D 0.3435 0.2678 0.6195 0.128 Uiso calc PR 0.530(13) C 2 H
H52E 0.4411 0.3067 0.6469 0.128 Uiso calc PR 0.530(13) C 2 H
H52F 0.4566 0.1883 0.6233 0.128 Uiso calc PR 0.530(13) C 2 H

loop_
_atom_site_aniso_label
_atom_site_aniso_U_11
_atom_site_aniso_U_22
_atom_site_aniso_U_33
_atom_site_aniso_U_12
_atom_site_aniso_U_13
_atom_site_aniso_U_23
S1 0.0408(4) 0.0531(5) 0.0382(4) -0.0189(3) -0.0038(3) -0.0045(3)
O1 0.0551(13) 0.0666(14) 0.0369(11) -0.0328(11) -0.0106(10) 0.0003(10)
O2 0.0431(13) 0.0556(13) 0.0587(14) -0.0145(11) -0.0004(10) 0.0081(10)
N1 0.0487(14) 0.0432(14) 0.0314(13) -0.0123(11) -0.0014(11) -0.0056(10)
N2 0.0370(13) 0.0487(14) 0.0369(13) -0.0105(11) -0.0077(10) -0.0059(11)
N3 0.0387(13) 0.0414(13) 0.0296(12) -0.0137(10) -0.0064(10) -0.0019(10)
N4 0.0478(16) 0.0444(16) 0.0511(16) -0.0175(14) -0.0031(12) 0.0068(12)
N5 0.0556(16) 0.0479(15) 0.0319(13) -0.0085(12) -0.0061(11) -0.0054(11)
C1 0.0520(19) 0.057(2) 0.0385(17) -0.0079(16) 0.0040(14) -0.0104(14)
C2 0.043(5) 0.064(6) 0.024(5) -0.009(4) 0.000(4) -0.008(4)
C3 0.078(7) 0.055(5) 0.083(7) -0.027(5) -0.020(5) 0.005(5)
C4 0.157(13) 0.073(7) 0.081(8) -0.044(8) -0.018(7) 0.006(6)
C5 0.084(11) 0.098(10) 0.105(9) -0.052(9) 0.021(8) -0.011(7)
C6 0.045(7) 0.082(10) 0.177(14) -0.036(6) 0.014(8) -0.015(10)
C7 0.038(6) 0.100(8) 0.109(8) -0.009(5) -0.014(6) -0.023(7)
C2' 0.044(5) 0.050(5) 0.043(4) 0.001(4) -0.003(4) -0.014(4)
C3' 0.081(7) 0.069(6) 0.051(6) -0.022(6) -0.016(4) 0.003(4)
C4' 0.143(15) 0.074(8) 0.087(8) -0.056(10) -0.003(8) 0.004(6)
C5' 0.111(11) 0.071(9) 0.097(9) -0.047(10) 0.033(9) -0.031(7)
C6' 0.063(7) 0.156(12) 0.129(12) -0.034(8) 0.007(7) -0.042(9)
C7' 0.055(6) 0.110(8) 0.093(7) -0.008(5) -0.011(5) -0.024(6)
C8 0.0551(19) 0.0436(17) 0.0363(16) -0.0109(15) -0.0072(14) -0.0066(13)
C9 0.0461(17) 0.0400(16) 0.0369(16) -0.0084(13) -0.0101(13) -0.0033(13)
C10 0.0492(19) 0.057(2) 0.0468(18) -0.0129(15) -0.0101(14) -0.0113(15)
C11 0.060(2) 0.065(2) 0.0491(19) -0.0264(18) -0.0129(16) -0.0089(16)
C12 0.093(3) 0.085(3) 0.085(3) -0.028(2) -0.047(2) -0.010(2)
C13 0.146(5) 0.114(4) 0.089(3) -0.066(4) -0.069(3) 0.008(3)
C14 0.148(5) 0.127(4) 0.058(3) -0.090(4) -0.015(3) -0.017(3)
C15 0.095(3) 0.099(3) 0.086(3) -0.052(3) 0.015(3) -0.047(3)
C16 0.067(2) 0.076(3) 0.074(3) -0.023(2) -0.0089(19) -0.028(2)
C17 0.0400(16) 0.0405(16) 0.0324(15) -0.0061(13) -0.0061(12) -0.0019(12)
C18 0.0410(16) 0.0370(15) 0.0320(14) -0.0077(13) -0.0058(12) -0.0015(12)
C19 0.0468(17) 0.0471(17) 0.0350(16) -0.0135(14) -0.0044(13) -0.0040(13)
C20 0.0363(15) 0.0446(16) 0.0309(14) -0.0127(13) -0.0029(12) -0.0026(12)
C21 0.0555(19) 0.0391(16) 0.0339(15) -0.0132(15) 0.0009(14) -0.0036(13)
C22 0.081(3) 0.056(2) 0.098(3) -0.015(2) -0.033(2) 0.018(2)
C23 0.108(4) 0.065(3) 0.125(4) 0.005(3) -0.027(3) 0.028(3)
C24 0.165(5) 0.041(2) 0.083(3) -0.010(3) 0.004(3) 0.000(2)
C25 0.193(6) 0.059(3) 0.087(3) -0.059(3) -0.030(4) -0.001(2)
C26 0.116(3) 0.057(2) 0.070(2) -0.041(2) -0.030(2) 0.0034(19)
C27 0.0353(15) 0.0366(15) 0.0377(16) -0.0080(12) -0.0085(12) -0.0012(12)
C28 0.0430(16) 0.0401(16) 0.0323(15) -0.0139(13) -0.0080(12) 0.0008(12)
C29 0.0421(16) 0.0415(16) 0.0325(15) -0.0156(13) -0.0063(12) -0.0002(12)
C30 0.0432(16) 0.0416(16) 0.0317(15) -0.0135(13) -0.0030(12) -0.0015(12)
C31 0.0444(17) 0.0460(17) 0.0284(14) -0.0102(14) -0.0057(12) -0.0028(12)
C32 0.0509(19) 0.057(2) 0.0396(17) -0.0174(16) -0.0097(14) -0.0011(14)
C33 0.0463(19) 0.070(2) 0.0498(19) -0.0085(17) -0.0146(15) -0.0007(17)
C34 0.056(2) 0.061(2) 0.056(2) 0.0020(17) -0.0155(16) -0.0023(17)
C35 0.066(2) 0.0489(19) 0.0437(18) -0.0078(17) -0.0097(16) 0.0006(15)
C36 0.0463(18) 0.0462(18) 0.0343(16) -0.0091(14) -0.0044(13) -0.0023(13)
C37 0.0451(18) 0.0465(19) 0.0345(16) -0.0137(15) -0.0003(13) 0.0008(13)
C38 0.083(3) 0.072(2) 0.0348(17) -0.0106(19) -0.0094(17) -0.0052(16)
C39 0.058(2) 0.0492(19) 0.0447(18) -0.0066(16) -0.0066(15) -0.0101(14)
C40 0.0522(18) 0.0395(17) 0.0426(17) -0.0129(14) -0.0062(14) -0.0032(13)
C41 0.035(9) 0.061(11) 0.078(13) -0.013(8) -0.004(7) -0.032(9)
C42 0.056(11) 0.044(6) 0.046(8) -0.002(6) 0.005(7) 0.014(6)
C43 0.054(10) 0.100(14) 0.086(13) -0.018(10) -0.001(9) -0.002(11)
C44 0.114(16) 0.057(10) 0.071(8) 0.022(9) -0.044(10) 0.008(8)
C45 0.078(9) 0.094(12) 0.092(12) 0.002(8) -0.030(8) 0.035(9)
C46 0.108(13) 0.076(14) 0.060(9) -0.008(10) -0.037(9) 0.016(8)
N6 0.105(10) 0.091(10) 0.138(14) 0.008(7) -0.071(8) -0.003(10)
C47 0.123(5) 0.177(8) 0.149(10) -0.008(5) -0.089(6) 0.034(7)
C48 0.122(10) 0.142(5) 0.133(7) 0.028(6) -0.069(8) 0.020(5)
C41' 0.076(14) 0.031(8) 0.027(8) 0.001(8) -0.011(7) 0.013(7)
C42' 0.053(12) 0.067(10) 0.101(15) -0.009(8) -0.026(9) -0.017(8)
C43' 0.067(11) 0.053(7) 0.090(13) 0.014(8) -0.028(10) -0.004(8)
C44' 0.053(9) 0.109(19) 0.089(13) -0.003(10) -0.018(9) -0.026(12)
C45' 0.122(15) 0.047(9) 0.050(6) -0.020(9) -0.023(9) 0.008(5)
C46' 0.054(8) 0.041(10) 0.057(8) -0.019(7) 0.003(7) 0.006(7)
N6' 0.140(13) 0.086(11) 0.121(12) 0.017(8) -0.069(9) -0.011(10)
C47' 0.123(5) 0.177(8) 0.149(10) -0.008(5) -0.089(6) 0.034(7)
C48' 0.122(10) 0.142(5) 0.133(7) 0.028(6) -0.069(8) 0.020(5)
N7 0.110(4) 0.102(4) 0.246(7) -0.022(3) -0.039(4) 0.009(4)
C49 0.099(4) 0.062(3) 0.098(3) -0.030(3) -0.014(3) -0.006(2)
C50 0.106(4) 0.112(4) 0.171(6) -0.036(3) -0.037(4) -0.049(4)

loop_
_atom_type_symbol
_atom_type_description
_atom_type_scat_dispersion_real
_atom_type_scat_dispersion_imag
_atom_type_scat_source
C C 0.0033 0.0016 'International Tables Vol C Tables 4.2.6.8 and 6.1.1.4'
H H 0.0000 0.0000 'International Tables Vol C Tables 4.2.6.8 and 6.1.1.4'
N N 0.0061 0.0033 'International Tables Vol C Tables 4.2.6.8 and 6.1.1.4'
O O 0.0106 0.0060 'International Tables Vol C Tables 4.2.6.8 and 6.1.1.4'
S S 0.1246 0.1234 'International Tables Vol C Tables 4.2.6.8 and 6.1.1.4'

loop_
_geom_angle_atom_site_label_1
_geom_angle_atom_site_label_2
_geom_angle_atom_site_label_3
_geom_angle
C27 S1 C29 93.47(12)
C19 N1 C8 112.1(2)
C19 N1 C1 110.0(2)
C8 N1 C1 108.4(2)
C27 N2 C17 115.7(2)
C28 N3 C27 116.9(2)
C28 N3 C20 121.2(2)
C27 N3 C20 120.3(2)
C37 N4 C36 112.0(3)
C37 N4 H4 123(2)
C36 N4 H4 125(2)
C39 N5 C38 114.8(2)
C39 N5 C30 106.6(2)
C38 N5 C30 115.7(2)
N1 C1 C2' 118.6(3)
N1 C1 C2 110.1(3)
C2' C1 C2 16.0
N1 C1 H1A 109.6
C2' C1 H1A 93.7
C2 C1 H1A 109.6
N1 C1 H1B 109.5
C2' C1 H1B 115.5
C2 C1 H1B 109.8
H1A C1 H1B 108.3
N1 C1 H1C 109.6
C2' C1 H1C 93.7
C2 C1 H1C 109.6
H1A C1 H1C 0.0
H1B C1 H1C 108.3
N1 C1 H1D 109.5
C2' C1 H1D 115.5
C2 C1 H1D 109.8
H1A C1 H1D 108.3
H1B C1 H1D 0.0
H1C C1 H1D 108.3
C3 C2 C7 120.0
C3 C2 C1 122.2(3)
C7 C2 C1 117.5(3)
C4 C3 C2 120.0
C4 C3 H3A 120.0
C2 C3 H3A 120.0
C5 C4 C3 120.0
C5 C4 H4A 120.0
C3 C4 H4A 120.0
C4 C5 C6 120.0
C4 C5 H5A 120.0
C6 C5 H5A 120.0
C7 C6 C5 120.0
C7 C6 H6A 120.0
C5 C6 H6A 120.0
C6 C7 C2 120.0
C6 C7 H7A 120.0
C2 C7 H7A 120.0
C3' C2' C7' 120.0
C3' C2' C1 115.4(3)
C7' C2' C1 124.2(3)
C4' C3' C2' 120.0
C4' C3' H3'A 120.0
C2' C3' H3'A 120.0
C3' C4' C5' 120.0
C3' C4' H4'A 120.0
C5' C4' H4'A 120.0
C6' C5' C4' 120.0
C6' C5' H5'A 120.0
C4' C5' H5'A 120.0
C5' C6' C7' 120.0
C5' C6' H6'A 120.0
C7' C6' H6'A 120.0
C6' C7' C2' 120.0
C6' C7' H7'A 120.0
C2' C7' H7'A 120.0
N1 C8 C9 113.7(2)
N1 C8 H8A 108.8
C9 C8 H8A 108.8
N1 C8 H8B 108.8
C9 C8 H8B 108.8
H8A C8 H8B 107.7
C10 C9 C17 121.1(3)
C10 C9 C8 124.7(3)
C17 C9 C8 114.2(2)
C9 C10 C11 127.7(3)
C9 C10 H10 116.1
C11 C10 H10 116.1
C16 C11 C12 117.3(3)
C16 C11 C10 123.8(3)
C12 C11 C10 118.9(3)
C11 C12 C13 120.8(4)
C11 C12 H12 119.6
C13 C12 H12 119.6
C14 C13 C12 120.9(5)
C14 C13 H13 119.5
C12 C13 H13 119.5
C13 C14 C15 119.2(4)
C13 C14 H14 120.4
C15 C14 H14 120.4
C14 C15 C16 120.4(4)
C14 C15 H15 119.8
C16 C15 H15 119.8
C11 C16 C15 121.4(4)
C11 C16 H16 119.3
C15 C16 H16 119.3
C18 C17 N2 123.0(2)
C18 C17 C9 120.6(2)
N2 C17 C9 116.4(2)
C17 C18 C19 123.2(2)
C17 C18 C20 121.4(2)
C19 C18 C20 115.4(2)
N1 C19 C18 113.4(2)
N1 C19 H19A 108.9
C18 C19 H19A 108.9
N1 C19 H19B 108.9
C18 C19 H19B 108.9
H19A C19 H19B 107.7
N3 C20 C18 107.8(2)
N3 C20 C21 110.2(2)
C18 C20 C21 113.2(2)
N3 C20 H20 108.5
C18 C20 H20 108.5
C21 C20 H20 108.5
C22 C21 C26 118.7(3)
C22 C21 C20 120.5(3)
C26 C21 C20 120.8(3)
C21 C22 C23 120.3(4)
C21 C22 H22 119.9
C23 C22 H22 119.9
C24 C23 C22 120.9(5)
C24 C23 H23 119.6
C22 C23 H23 119.6
C25 C24 C23 118.9(4)
C25 C24 H24 120.6
C23 C24 H24 120.6
C24 C25 C26 121.4(5)
C24 C25 H25 119.3
C26 C25 H25 119.3
C21 C26 C25 119.9(4)
C21 C26 H26 120.1
C25 C26 H26 120.1
N2 C27 N3 125.9(2)
N2 C27 S1 122.7(2)
N3 C27 S1 111.36(19)
O1 C28 N3 122.6(2)
O1 C28 C29 124.4(2)
N3 C28 C29 113.0(2)
C28 C29 C30 113.4(2)
C28 C29 C40 106.9(2)
C30 C29 C40 104.3(2)
C28 C29 S1 105.12(18)
C30 C29 S1 111.30(18)
C40 C29 S1 115.96(19)
N5 C30 C31 113.0(2)
N5 C30 C37 111.0(2)
C31 C30 C37 100.8(2)
N5 C30 C29 102.7(2)
C31 C30 C29 119.6(2)
C37 C30 C29 109.9(2)
C32 C31 C36 119.1(3)
C32 C31 C30 131.9(3)
C36 C31 C30 108.9(2)
C31 C32 C33 118.8(3)
C31 C32 H32 120.6
C33 C32 H32 120.6
C34 C33 C32 120.4(3)
C34 C33 H33 119.8
C32 C33 H33 119.8
C33 C34 C35 121.5(3)
C33 C34 H34 119.2
C35 C34 H34 119.2
C36 C35 C34 117.3(3)
C36 C35 H35 121.4
C34 C35 H35 121.4
C35 C36 C31 122.8(3)
C35 C36 N4 127.4(3)
C31 C36 N4 109.8(3)
O2 C37 N4 126.2(3)
O2 C37 C30 125.5(3)
N4 C37 C30 108.3(3)
N5 C38 H38A 109.5
N5 C38 H38B 109.5
H38A C38 H38B 109.5
N5 C38 H38C 109.5
H38A C38 H38C 109.5
H38B C38 H38C 109.5
N5 C39 C40 103.8(2)
N5 C39 H39A 111.0
C40 C39 H39A 111.0
N5 C39 H39B 111.0
C40 C39 H39B 111.0
H39A C39 H39B 109.0
C41' C40 C39 116.0(6)
C41' C40 C41 5.1(7)
C39 C40 C41 119.0(6)
C41' C40 C29 115.9(7)
C39 C40 C29 103.6(2)
C41 C40 C29 117.6(7)
C41' C40 H40A 110.0
C39 C40 H40A 105.1
C41 C40 H40A 105.0
C29 C40 H40A 105.1
C41' C40 H40B 107.4
C39 C40 H40B 106.6
C41 C40 H40B 102.4
C29 C40 H40B 106.6
H40A C40 H40B 2.6
C42 C41 C46 120.0
C42 C41 C40 120.0(6)
C46 C41 C40 119.9(6)
C43 C42 C41 120.0
C43 C42 H42A 120.0
C41 C42 H42A 120.0
C42 C43 C44 120.0
C42 C43 H43A 120.0
C44 C43 H43A 120.0
C45 C44 C43 120.0
C45 C44 N6 126.9(11)
C43 C44 N6 112.7(11)
C44 C45 C46 120.0
C44 C45 H45A 120.0
C46 C45 H45A 120.0
C45 C46 C41 120.0
C45 C46 H46A 120.0
C41 C46 H46A 120.0
C44 N6 C48 115.7(12)
C44 N6 C47 119.6(13)
C48 N6 C47 114.8(14)
N6 C47 H47A 109.5
N6 C47 H47B 109.5
H47A C47 H47B 109.5
N6 C47 H47C 109.5
H47A C47 H47C 109.5
H47B C47 H47C 109.5
N6 C48 H48A 109.5
N6 C48 H48B 109.5
H48A C48 H48B 109.5
N6 C48 H48C 109.5
H48A C48 H48C 109.5
H48B C48 H48C 109.5
C42' C41' C46' 120.0
C42' C41' C40 122.9(6)
C46' C41' C40 117.1(6)
C41' C42' C43' 120.0
C41' C42' H42B 120.0
C43' C42' H42B 120.0
C44' C43' C42' 120.0
C44' C43' H43B 120.0
C42' C43' H43B 120.0
C43' C44' C45' 120.0
C43' C44' N6' 127.0(13)
C45' C44' N6' 112.2(12)
C44' C45' C46' 120.0
C44' C45' H45B 120.0
C46' C45' H45B 120.0
C45' C46' C41' 120.0
C45' C46' H46B 120.0
C41' C46' H46B 120.0
C44' N6' C48' 118.4(15)
C44' N6' C47' 115.2(13)
C48' N6' C47' 114.2(15)
N6' C47' H47D 109.5
N6' C47' H47E 109.5
H47D C47' H47E 109.5
N6' C47' H47F 109.5
H47D C47' H47F 109.5
H47E C47' H47F 109.5
N6' C48' H48D 109.5
N6' C48' H48E 109.5
H48D C48' H48E 109.5
N6' C48' H48F 109.5
H48D C48' H48F 109.5
H48E C48' H48F 109.5
N7 C49 C50 179.6(6)
C49 C50 H50A 109.5
C49 C50 H50B 109.5
H50A C50 H50B 109.5
C49 C50 H50C 109.5
H50A C50 H50C 109.5
H50B C50 H50C 109.5
N8 C51 C52 157(2)
C51 C52 H52A 109.5
C51 C52 H52B 109.5
H52A C52 H52B 109.5
C51 C52 H52C 109.5
H52A C52 H52C 109.5
H52B C52 H52C 109.5
N8' C51' C52' 158.5(15)
C51' C52' H52D 109.5
C51' C52' H52E 109.5
H52D C52' H52E 109.5
C51' C52' H52F 109.5
H52D C52' H52F 109.5
H52E C52' H52F 109.5

loop_
_geom_bond_atom_site_label_1
_geom_bond_atom_site_label_2
_geom_bond_distance
S1 C27 1.742(3)
S1 C29 1.826(3)
O1 C28 1.215(3)
O2 C37 1.230(3)
N1 C19 1.455(3)
N1 C8 1.463(4)
N1 C1 1.465(3)
N2 C27 1.276(3)
N2 C17 1.426(3)
N3 C28 1.370(3)
N3 C27 1.384(3)
N3 C20 1.481(3)
N4 C37 1.340(4)
N4 C36 1.404(4)
N4 H4 0.83(3)
N5 C39 1.459(4)
N5 C38 1.462(4)
N5 C30 1.467(3)
C1 C2' 1.468(4)
C1 C2 1.563(4)
C1 H1A 0.9600
C1 H1B 0.9600
C1 H1C 0.9600
C1 H1D 0.9600
C2 C3 1.3900
C2 C7 1.3900
C3 C4 1.3900
C3 H3A 0.9300
C4 C5 1.3900
C4 H4A 0.9300
C5 C6 1.3900
C5 H5A 0.9300
C6 C7 1.3900
C6 H6A 0.9300
C7 H7A 0.9300
C2' C3' 1.3900
C2' C7' 1.3900
C3' C4' 1.3900
C3' H3'A 0.9300
C4' C5' 1.3900
C4' H4'A 0.9300
C5' C6' 1.3900
C5' H5'A 0.9300
C6' C7' 1.3900
C6' H6'A 0.9300
C7' H7'A 0.9300
C8 C9 1.497(4)
C8 H8A 0.9700
C8 H8B 0.9700
C9 C10 1.337(4)
C9 C17 1.472(4)
C10 C11 1.477(4)
C10 H10 0.9300
C11 C16 1.377(5)
C11 C12 1.389(5)
C12 C13 1.390(6)
C12 H12 0.9300
C13 C14 1.354(7)
C13 H13 0.9300
C14 C15 1.370(7)
C14 H14 0.9300
C15 C16 1.388(5)
C15 H15 0.9300
C16 H16 0.9300
C17 C18 1.342(4)
C18 C19 1.494(4)
C18 C20 1.507(4)
C19 H19A 0.9700
C19 H19B 0.9700
C20 C21 1.517(4)
C20 H20 0.9800
C21 C22 1.361(5)
C21 C26 1.371(4)
C22 C23 1.387(6)
C22 H22 0.9300
C23 C24 1.353(7)
C23 H23 0.9300
C24 C25 1.344(7)
C24 H24 0.9300
C25 C26 1.384(6)
C25 H25 0.9300
C26 H26 0.9300
C28 C29 1.529(4)
C29 C30 1.569(4)
C29 C40 1.595(4)
C30 C31 1.518(4)
C30 C37 1.565(4)
C31 C32 1.386(4)
C31 C36 1.387(4)
C32 C33 1.392(4)
C32 H32 0.9300
C33 C34 1.376(5)
C33 H33 0.9300
C34 C35 1.382(5)
C34 H34 0.9300
C35 C36 1.373(4)
C35 H35 0.9300
C38 H38A 0.9600
C38 H38B 0.9600
C38 H38C 0.9600
C39 C40 1.523(4)
C39 H39A 0.9700
C39 H39B 0.9700
C40 C41' 1.514(6)
C40 C41 1.526(6)
C40 H40A 0.9601
C40 H40B 0.9600
C41 C42 1.3900
C41 C46 1.3900
C42 C43 1.3900
C42 H42A 0.9300
C43 C44 1.3900
C43 H43A 0.9300
C44 C45 1.3900
C44 N6 1.454(13)
C45 C46 1.3900
C45 H45A 0.9300
C46 H46A 0.9300
N6 C48 1.471(15)
N6 C47 1.473(16)
C47 H47A 0.9600
C47 H47B 0.9600
C47 H47C 0.9600
C48 H48A 0.9600
C48 H48B 0.9600
C48 H48C 0.9600
C41' C42' 1.3900
C41' C46' 1.3900
C42' C43' 1.3900
C42' H42B 0.9300
C43' C44' 1.3900
C43' H43B 0.9300
C44' C45' 1.3900
C44' N6' 1.447(15)
C45' C46' 1.3900
C45' H45B 0.9300
C46' H46B 0.9300
N6' C48' 1.478(17)
N6' C47' 1.488(16)
C47' H47D 0.9600
C47' H47E 0.9600
C47' H47F 0.9600
C48' H48D 0.9600
C48' H48E 0.9600
C48' H48F 0.9600
N7 C49 1.113(5)
C49 C50 1.435(5)
C50 H50A 0.9600
C50 H50B 0.9600
C50 H50C 0.9600
N8 C51 1.129(9)
C51 C52 1.510(9)
C52 H52A 0.9600
C52 H52B 0.9600
C52 H52C 0.9600
N8' C51' 1.131(8)
C51' C52' 1.493(8)
C52' H52D 0.9600
C52' H52E 0.9600
C52' H52F 0.9600

loop_
_geom_hbond_atom_site_label_D
_geom_hbond_atom_site_label_H
_geom_hbond_atom_site_label_A
_geom_hbond_site_symmetry_A
_geom_hbond_distance_DH
_geom_hbond_distance_HA
_geom_hbond_distance_DA
_geom_hbond_angle_DHA
N4 H4 O2 2_675 0.83(3) 2.06(3) 2.885(3) 169(3)

loop_
_geom_torsion_atom_site_label_1
_geom_torsion_atom_site_label_2
_geom_torsion_atom_site_label_3
_geom_torsion_atom_site_label_4
_geom_torsion
C19 N1 C1 C2' 61.5(6)
C8 N1 C1 C2' -175.6(5)
C19 N1 C1 C2 76.3(4)
C8 N1 C1 C2 -160.8(4)
N1 C1 C2 C3 51.3(5)
C2' C1 C2 C3 176.51(6)
N1 C1 C2 C7 -135.4(4)
C2' C1 C2 C7 -10.1(2)
C7 C2 C3 C4 0.0
C1 C2 C3 C4 173.2(3)
C2 C3 C4 C5 0.0
C3 C4 C5 C6 0.0
C4 C5 C6 C7 0.0
C5 C6 C7 C2 0.0
C3 C2 C7 C6 0.0
C1 C2 C7 C6 -173.5(3)
N1 C1 C2' C3' 66.2(6)
C2 C1 C2' C3' 5.32(9)
N1 C1 C2' C7' -120.5(5)
C2 C1 C2' C7' 178.57(18)
C7' C2' C3' C4' 0.0
C1 C2' C3' C4' 173.6(3)
C2' C3' C4' C5' 0.0
C3' C4' C5' C6' 0.0
C4' C5' C6' C7' 0.0
C5' C6' C7' C2' 0.0
C3' C2' C7' C6' 0.0
C1 C2' C7' C6' -173.0(3)
C19 N1 C8 C9 -56.2(3)
C1 N1 C8 C9 -177.8(2)
N1 C8 C9 C10 -140.2(3)
N1 C8 C9 C17 39.6(3)
C17 C9 C10 C11 -179.1(3)
C8 C9 C10 C11 0.7(5)
C9 C10 C11 C16 -44.2(5)
C9 C10 C11 C12 137.2(4)
C16 C11 C12 C13 1.5(6)
C10 C11 C12 C13 -179.8(4)
C11 C12 C13 C14 -1.7(7)
C12 C13 C14 C15 1.2(7)
C13 C14 C15 C16 -0.6(7)
C12 C11 C16 C15 -0.9(5)
C10 C11 C16 C15 -179.5(3)
C14 C15 C16 C11 0.4(6)
C27 N2 C17 C18 11.3(4)
C27 N2 C17 C9 -166.2(2)
C10 C9 C17 C18 167.9(3)
C8 C9 C17 C18 -11.9(4)
C10 C9 C17 N2 -14.5(4)
C8 C9 C17 N2 165.7(2)
N2 C17 C18 C19 -176.9(3)
C9 C17 C18 C19 0.6(4)
N2 C17 C18 C20 3.6(4)
C9 C17 C18 C20 -178.9(2)
C8 N1 C19 C18 43.4(3)
C1 N1 C19 C18 164.1(2)
C17 C18 C19 N1 -16.5(4)
C20 C18 C19 N1 163.0(2)
C28 N3 C20 C18 -168.2(2)
C27 N3 C20 C18 26.7(3)
C28 N3 C20 C21 67.7(3)
C27 N3 C20 C21 -97.4(3)
C17 C18 C20 N3 -21.2(4)
C19 C18 C20 N3 159.3(2)
C17 C18 C20 C21 101.0(3)
C19 C18 C20 C21 -78.5(3)
N3 C20 C21 C22 72.9(4)
C18 C20 C21 C22 -47.9(4)
N3 C20 C21 C26 -105.0(3)
C18 C20 C21 C26 134.1(3)
C26 C21 C22 C23 0.8(6)
C20 C21 C22 C23 -177.2(3)
C21 C22 C23 C24 -1.8(7)
C22 C23 C24 C25 1.7(8)
C23 C24 C25 C26 -0.8(8)
C22 C21 C26 C25 0.1(5)
C20 C21 C26 C25 178.1(3)
C24 C25 C26 C21 -0.2(7)
C17 N2 C27 N3 -5.5(4)
C17 N2 C27 S1 171.8(2)
C28 N3 C27 N2 179.0(3)
C20 N3 C27 N2 -15.2(4)
C28 N3 C27 S1 1.5(3)
C20 N3 C27 S1 167.24(19)
C29 S1 C27 N2 179.4(2)
C29 S1 C27 N3 -3.0(2)
C27 N3 C28 O1 177.6(3)
C20 N3 C28 O1 12.0(4)
C27 N3 C28 C29 1.3(3)
C20 N3 C28 C29 -164.3(2)
O1 C28 C29 C30 58.7(4)
N3 C28 C29 C30 -125.1(2)
O1 C28 C29 C40 -55.7(4)
N3 C28 C29 C40 120.5(2)
O1 C28 C29 S1 -179.4(2)
N3 C28 C29 S1 -3.3(3)
C27 S1 C29 C28 3.4(2)
C27 S1 C29 C30 126.6(2)
C27 S1 C29 C40 -114.4(2)
C39 N5 C30 C31 -170.7(2)
C38 N5 C30 C31 60.4(3)
C39 N5 C30 C37 76.9(3)
C38 N5 C30 C37 -52.1(3)
C39 N5 C30 C29 -40.5(3)
C38 N5 C30 C29 -169.5(2)
C28 C29 C30 N5 -95.6(3)
C40 C29 C30 N5 20.4(3)
S1 C29 C30 N5 146.13(18)
C28 C29 C30 C31 30.4(3)
C40 C29 C30 C31 146.4(2)
S1 C29 C30 C31 -87.9(3)
C28 C29 C30 C37 146.2(2)
C40 C29 C30 C37 -97.8(2)
S1 C29 C30 C37 27.9(3)
N5 C30 C31 C32 60.9(4)
C37 C30 C31 C32 179.4(3)
C29 C30 C31 C32 -60.1(4)
N5 C30 C31 C36 -114.9(3)
C37 C30 C31 C36 3.6(3)
C29 C30 C31 C36 124.1(3)
C36 C31 C32 C33 -2.3(4)
C30 C31 C32 C33 -177.8(3)
C31 C32 C33 C34 2.4(5)
C32 C33 C34 C35 -0.7(5)
C33 C34 C35 C36 -1.1(5)
C34 C35 C36 C31 1.2(4)
C34 C35 C36 N4 179.9(3)
C32 C31 C36 C35 0.5(4)
C30 C31 C36 C35 176.9(3)
C32 C31 C36 N4 -178.4(2)
C30 C31 C36 N4 -2.0(3)
C37 N4 C36 C35 -179.8(3)
C37 N4 C36 C31 -0.9(3)
C36 N4 C37 O2 -178.9(3)
C36 N4 C37 C30 3.3(3)
N5 C30 C37 O2 -62.0(4)
C31 C30 C37 O2 178.1(3)
C29 C30 C37 O2 50.9(4)
N5 C30 C37 N4 115.8(3)
C31 C30 C37 N4 -4.1(3)
C29 C30 C37 N4 -131.3(2)
C38 N5 C39 C40 174.3(3)
C30 N5 C39 C40 44.8(3)
N5 C39 C40 C41' -157.3(7)
N5 C39 C40 C41 -161.8(7)
N5 C39 C40 C29 -29.0(3)
C28 C29 C40 C41' -106.2(5)
C30 C29 C40 C41' 133.3(5)
S1 C29 C40 C41' 10.6(5)
C28 C29 C40 C39 125.5(2)
C30 C29 C40 C39 5.1(3)
S1 C29 C40 C39 -117.7(2)
C28 C29 C40 C41 -100.9(5)
C30 C29 C40 C41 138.7(5)
S1 C29 C40 C41 15.9(5)
C41' C40 C41 C42 -9(15)
C39 C40 C41 C42 45.5(14)
C29 C40 C41 C42 -80.9(12)
C41' C40 C41 C46 170(16)
C39 C40 C41 C46 -135.6(8)
C29 C40 C41 C46 98.0(10)
C46 C41 C42 C43 0.0
C40 C41 C42 C43 178.9(15)
C41 C42 C43 C44 0.0
C42 C43 C44 C45 0.0
C42 C43 C44 N6 -173(2)
C43 C44 C45 C46 0.0
N6 C44 C45 C46 172(2)
C44 C45 C46 C41 0.0
C42 C41 C46 C45 0.0
C40 C41 C46 C45 -178.9(15)
C45 C44 N6 C48 40(3)
C43 C44 N6 C48 -147(2)
C45 C44 N6 C47 -176.0(19)
C43 C44 N6 C47 -3(3)
C39 C40 C41' C42' 45.6(13)
C41 C40 C41' C42' 174(16)
C29 C40 C41' C42' -76.3(12)
C39 C40 C41' C46' -133.0(8)
C41 C40 C41' C46' -5(15)
C29 C40 C41' C46' 105.1(9)
C46' C41' C42' C43' 0.0
C40 C41' C42' C43' -178.6(16)
C41' C42' C43' C44' 0.0
C42' C43' C44' C45' 0.0
C42' C43' C44' N6' 169(2)
C43' C44' C45' C46' 0.0
N6' C44' C45' C46' -171(2)
C44' C45' C46' C41' 0.0
C42' C41' C46' C45' 0.0
C40 C41' C46' C45' 178.7(15)
C43' C44' N6' C48' 179.1(18)
C45' C44' N6' C48' -11(3)
C43' C44' N6' C47' 39(3)
C45' C44' N6' C47' -151(2)
